data_4502329
loop_
_publ_author_name
'Reger, Daniel L.'
'Sirianni, Eric'
'Horger, Jacob J.'
'Smith, Mark D.'
'Semeniuc, Radu F.'

_publ_section_title
;
 Supramolecular Architectures of Metal Complexes Controlled by a Strong
 \p&#x00B7;&#x00B7;&#x00B7;\p Stacking, 1,8-Naphthalimide Functionalized
 Third Generation Tris(pyrazolyl)methane Ligand
;
_journal_issue 1
_journal_name_full 'Crystal Growth &amp; Design'
_journal_page_first 386
_journal_paper_doi 10.1021/cg901000d
_journal_volume 10
_journal_year 2010
_chemical_formula_moiety 'C62 H50 Cd N14 O6, 2(B F4), unknown solvate'
_chemical_formula_sum 'C62 H50 B2 Cd F8 N14 O6'
_chemical_formula_weight 1373.18
_chemical_name_systematic
; 
 ? 
;
_space_group_IT_number 60
_symmetry_cell_setting orthorhombic
_symmetry_space_group_name_Hall '-P 2n 2ab'
_symmetry_space_group_name_H-M 'P b c n'
_atom_sites_solution_hydrogens geom
_atom_sites_solution_primary direct
_atom_sites_solution_secondary difmap
_audit_creation_method SHELXL-97
_cell_angle_alpha 90.00
_cell_angle_beta 90.00
_cell_angle_gamma 90.00
_cell_formula_units_Z 4
_cell_length_a 20.3130(7)
_cell_length_b 20.8605(8)
_cell_length_c 15.1162(6)
_cell_measurement_reflns_used 7032
_cell_measurement_temperature 150(1)
_cell_measurement_theta_max 23.774
_cell_measurement_theta_min 2.372
_cell_volume 6405.3(4)
_computing_cell_refinement 'SAINT-Plus Version 6.45 (Bruker, 2001)'
_computing_data_collection 'SMART Version 5.625 (Bruker, 2001)'
_computing_data_reduction 'SAINT-Plus Version 6.45 (Bruker, 2001)'
_computing_molecular_graphics various
_computing_publication_material 'SHELXTL Version 6.14 (Bruker, 2000)'
_computing_structure_refinement 'SHELXL-97 (Sheldrick, 1997)'
_computing_structure_solution 'SHELXS-97 (Sheldrick, 1990)'
_diffrn_ambient_temperature 150(1)
_diffrn_measured_fraction_theta_full 1.000
_diffrn_measured_fraction_theta_max 1.000
_diffrn_measurement_device_type 'Bruker SMART APEX CCD diffractometer'
_diffrn_measurement_method 'omega scans'
_diffrn_radiation_monochromator graphite
_diffrn_radiation_source 'fine-focus sealed tube'
_diffrn_radiation_type MoK\a
_diffrn_radiation_wavelength 0.71073
_diffrn_reflns_av_R_equivalents 0.0737
_diffrn_reflns_av_sigmaI/netI 0.0385
_diffrn_reflns_limit_h_max 21
_diffrn_reflns_limit_h_min -21
_diffrn_reflns_limit_k_max 22
_diffrn_reflns_limit_k_min -22
_diffrn_reflns_limit_l_max 16
_diffrn_reflns_limit_l_min -16
_diffrn_reflns_number 52111
_diffrn_reflns_theta_full 22.54
_diffrn_reflns_theta_max 22.54
_diffrn_reflns_theta_min 1.40
_exptl_absorpt_coefficient_mu 0.426
_exptl_absorpt_correction_T_max 1.0000
_exptl_absorpt_correction_T_min 0.8384
_exptl_absorpt_correction_type multi-scan
_exptl_absorpt_process_details 'SADABS Version 2.05 (Bruker, 2001)'
_exptl_crystal_colour colorless
_exptl_crystal_density_diffrn 1.424
_exptl_crystal_density_method 'not measured'
_exptl_crystal_description needle
_exptl_crystal_F_000 2792
_exptl_crystal_size_max 0.48
_exptl_crystal_size_mid 0.10
_exptl_crystal_size_min 0.08
_refine_diff_density_max 2.182
_refine_diff_density_min -1.005
_refine_diff_density_rms 0.088
_refine_ls_extinction_method none
_refine_ls_goodness_of_fit_ref 1.048
_refine_ls_hydrogen_treatment constr
_refine_ls_matrix_type full
_refine_ls_number_parameters 439
_refine_ls_number_reflns 4222
_refine_ls_number_restraints 10
_refine_ls_restrained_S_all 1.047
_refine_ls_R_factor_all 0.0874
_refine_ls_R_factor_gt 0.0660
_refine_ls_shift/su_max 0.000
_refine_ls_shift/su_mean 0.000
_refine_ls_structure_factor_coef Fsqd
_refine_ls_weighting_details 'calc w=1/[\s^2^(Fo^2^)+(0.1233P)^2^+3.5669P] where P=(Fo^2^+2Fc^2^)/3'
_refine_ls_weighting_scheme calc
_refine_ls_wR_factor_gt 0.1817
_refine_ls_wR_factor_ref 0.1966
_reflns_number_gt 3121
_reflns_number_total 4222
_reflns_threshold_expression >2sigma(I)
_cod_data_source_file cg901000d_si_003.cif
_cod_data_source_block syn2
_cod_depositor_comments
;
The following automatic conversions were performed:

'_symmetry_cell_setting' value 'Orthorhombic' changed to
'orthorhombic' according to
/home/saulius/struct/CIF-dictionaries/cif_core.dic dictionary named
'cif_core.dic' version 2.4.2 from 2011-04-26.

Automatic conversion script
Id: cif_fix_values 1715 2011-07-08 13:25:40Z adriana 
;
_cod_database_code 4502329

loop_
_symmetry_equiv_pos_as_xyz
'x, y, z'
'-x+1/2, -y+1/2, z+1/2'
'-x, y, -z+1/2'
'x+1/2, -y+1/2, -z'
'-x, -y, -z'
'x-1/2, y-1/2, -z-1/2'
'x, -y, z-1/2'
'-x-1/2, y-1/2, z'

loop_
_atom_site_label
_atom_site_type_symbol
_atom_site_fract_x
_atom_site_fract_y
_atom_site_fract_z
_atom_site_U_iso_or_equiv
_atom_site_adp_type
_atom_site_occupancy
_atom_site_symmetry_multiplicity
_atom_site_calc_flag
_atom_site_refinement_flags
_atom_site_disorder_assembly
_atom_site_disorder_group
Cd1 Cd 0.5000 0.18282(3) 0.7500 0.0607(3) Uani 1 2 d S . .
C1 C 0.3718(3) 0.1868(2) 0.6159(4) 0.0428(14) Uani 1 1 d . . .
C2 C 0.3111(3) 0.1881(3) 0.5557(4) 0.0532(16) Uani 1 1 d . . .
H2A H 0.3144 0.1538 0.5105 0.064 Uiso 1 1 calc R . .
H2B H 0.2707 0.1806 0.5910 0.064 Uiso 1 1 calc R . .
C3 C 0.2472(3) 0.2564(3) 0.4658(4) 0.0540(16) Uani 1 1 d . . .
H3A H 0.2086 0.2494 0.5044 0.065 Uiso 1 1 calc R . .
H3B H 0.2450 0.2264 0.4152 0.065 Uiso 1 1 calc R . .
C4 C 0.2499(3) 0.3248(3) 0.4342(4) 0.0457(15) Uani 1 1 d . . .
C5 C 0.2790(3) 0.3401(3) 0.3546(4) 0.0489(15) Uani 1 1 d . . .
H5 H 0.2920 0.3069 0.3154 0.059 Uiso 1 1 calc R . .
C6 C 0.2895(3) 0.4033(3) 0.3312(4) 0.0474(14) Uani 1 1 d . . .
H6 H 0.3099 0.4131 0.2762 0.057 Uiso 1 1 calc R . .
C7 C 0.2706(3) 0.4522(3) 0.3870(4) 0.0432(14) Uani 1 1 d . . .
C8 C 0.2383(3) 0.4368(3) 0.4653(4) 0.0531(16) Uani 1 1 d . . .
H8 H 0.2228 0.4702 0.5027 0.064 Uiso 1 1 calc R . .
C9 C 0.2285(3) 0.3728(3) 0.4896(4) 0.0493(15) Uani 1 1 d . . .
H9 H 0.2073 0.3626 0.5438 0.059 Uiso 1 1 calc R . .
C10 C 0.2853(3) 0.5214(3) 0.3648(4) 0.0487(15) Uani 1 1 d . . .
H10A H 0.2903 0.5258 0.2999 0.058 Uiso 1 1 calc R . .
H10B H 0.2478 0.5485 0.3834 0.058 Uiso 1 1 calc R . .
C11 C 0.3185(3) 0.2771(3) 0.6997(4) 0.0451(14) Uani 1 1 d . . .
H11 H 0.2748 0.2729 0.6784 0.054 Uiso 1 1 calc R . .
C12 C 0.3394(4) 0.3201(3) 0.7610(4) 0.0609(18) Uani 1 1 d . . .
H12 H 0.3137 0.3507 0.7921 0.073 Uiso 1 1 calc R . .
C13 C 0.4057(4) 0.3096(3) 0.7679(5) 0.0652(19) Uani 1 1 d . . .
H13 H 0.4342 0.3338 0.8048 0.078 Uiso 1 1 calc R . .
C21 C 0.3361(3) 0.0734(3) 0.6533(4) 0.0532(16) Uani 1 1 d . . .
H21 H 0.3082 0.0650 0.6043 0.064 Uiso 1 1 calc R . .
C22 C 0.3506(3) 0.0318(3) 0.7188(4) 0.0567(17) Uani 1 1 d . . .
H22 H 0.3357 -0.0110 0.7256 0.068 Uiso 1 1 calc R . .
C23 C 0.3926(4) 0.0661(4) 0.7740(5) 0.069(2) Uani 1 1 d . . .
H23 H 0.4111 0.0491 0.8268 0.083 Uiso 1 1 calc R . .
C31 C 0.4406(4) 0.1986(3) 0.4757(4) 0.071(2) Uani 1 1 d . . .
H31 H 0.4071 0.2092 0.4344 0.086 Uiso 1 1 calc R . .
C32 C 0.5059(4) 0.1923(4) 0.4584(6) 0.088(3) Uani 1 1 d . . .
H32 H 0.5271 0.1983 0.4031 0.106 Uiso 1 1 calc R . .
C33 C 0.5355(4) 0.1752(4) 0.5383(5) 0.075(2) Uani 1 1 d . . .
H33 H 0.5812 0.1675 0.5462 0.090 Uiso 1 1 calc R . .
C41 C 0.3404(3) 0.5766(2) 0.4893(4) 0.0440(14) Uani 1 1 d . . .
C42 C 0.4013(3) 0.6022(3) 0.5286(4) 0.0474(14) Uani 1 1 d . . .
C43 C 0.4634(3) 0.5902(2) 0.4884(4) 0.0415(13) Uani 1 1 d . . .
C44 C 0.4668(3) 0.5527(3) 0.4107(3) 0.0420(13) Uani 1 1 d . . .
C45 C 0.4063(3) 0.5285(3) 0.3693(4) 0.0442(14) Uani 1 1 d . . .
C46 C 0.3981(3) 0.6374(3) 0.6063(4) 0.0608(17) Uani 1 1 d . . .
H46 H 0.3567 0.6447 0.6340 0.073 Uiso 1 1 calc R . .
C47 C 0.4552(4) 0.6619(4) 0.6439(5) 0.075(2) Uani 1 1 d . . .
H47 H 0.4527 0.6867 0.6965 0.091 Uiso 1 1 calc R . .
C48 C 0.5159(3) 0.6502(4) 0.6048(5) 0.0683(19) Uani 1 1 d . . .
H48 H 0.5547 0.6671 0.6312 0.082 Uiso 1 1 calc R . .
C49 C 0.5211(3) 0.6141(3) 0.5275(4) 0.0476(15) Uani 1 1 d . . .
C50 C 0.5819(3) 0.6017(3) 0.4860(4) 0.0542(16) Uani 1 1 d . . .
H50 H 0.6213 0.6188 0.5105 0.065 Uiso 1 1 calc R . .
C51 C 0.5848(3) 0.5652(3) 0.4105(4) 0.0535(16) Uani 1 1 d . . .
H51 H 0.6261 0.5567 0.3833 0.064 Uiso 1 1 calc R . .
C52 C 0.5272(3) 0.5404(3) 0.3737(4) 0.0508(15) Uani 1 1 d . . .
H52 H 0.5298 0.5146 0.3220 0.061 Uiso 1 1 calc R . .
N1 N 0.3464(2) 0.5445(2) 0.4091(3) 0.0445(11) Uani 1 1 d . . .
N11 N 0.4252(3) 0.2618(2) 0.7173(4) 0.0621(14) Uani 1 1 d . . .
N12 N 0.3698(2) 0.2419(2) 0.6748(3) 0.0426(11) Uani 1 1 d . . .
N21 N 0.4037(3) 0.1243(3) 0.7454(3) 0.0631(15) Uani 1 1 d . . .
N22 N 0.3679(2) 0.1287(2) 0.6689(3) 0.0496(12) Uani 1 1 d . . .
N31 N 0.4907(2) 0.1712(3) 0.6014(4) 0.0584(14) Uani 1 1 d . . .
N32 N 0.4324(2) 0.1868(2) 0.5631(3) 0.0455(12) Uani 1 1 d . . .
O1 O 0.30783(19) 0.24817(16) 0.5144(3) 0.0498(10) Uani 1 1 d . . .
O2 O 0.2868(2) 0.58322(19) 0.5233(3) 0.0608(11) Uani 1 1 d . . .
O3 O 0.40601(19) 0.4965(2) 0.3019(3) 0.0579(11) Uani 1 1 d . . .
B1A B 0.1411(6) 0.3172(5) 0.7353(7) 0.066(3) Uani 0.832(10) 1 d PD A 1
F1A F 0.1683(3) 0.2711(3) 0.6804(4) 0.0765(18) Uani 0.832(10) 1 d PD A 1
F2A F 0.1305(5) 0.3698(3) 0.6845(4) 0.134(4) Uani 0.832(10) 1 d PD A 1
F3A F 0.0855(3) 0.2951(3) 0.7701(4) 0.104(3) Uani 0.832(10) 1 d PD A 1
F4A F 0.1843(3) 0.3310(4) 0.8040(5) 0.113(3) Uani 0.832(10) 1 d PD A 1
B1B B 0.1472(14) 0.3291(15) 0.735(2) 0.066(3) Uani 0.168(10) 1 d PD A 2
F1B F 0.1527(19) 0.2880(17) 0.665(2) 0.0765(18) Uani 0.168(10) 1 d PD A 2
F2B F 0.0868(13) 0.3560(16) 0.737(2) 0.107(12) Uiso 0.168(10) 1 d PD A 2
F3B F 0.1570(19) 0.2969(17) 0.809(2) 0.118(14) Uiso 0.168(10) 1 d PD A 2
F4B F 0.1968(12) 0.3742(11) 0.7304(17) 0.077(9) Uiso 0.168(10) 1 d PD A 2

loop_
_atom_site_aniso_label
_atom_site_aniso_U_11
_atom_site_aniso_U_22
_atom_site_aniso_U_33
_atom_site_aniso_U_23
_atom_site_aniso_U_13
_atom_site_aniso_U_12
Cd1 0.0489(5) 0.0747(6) 0.0585(5) 0.000 -0.0153(3) 0.000
C1 0.049(3) 0.033(3) 0.046(3) 0.007(3) -0.014(3) 0.000(3)
C2 0.060(4) 0.039(4) 0.060(4) 0.001(3) -0.021(3) -0.012(3)
C3 0.051(4) 0.047(4) 0.063(4) 0.007(3) -0.024(3) -0.010(3)
C4 0.044(3) 0.047(4) 0.047(4) 0.012(3) -0.017(3) -0.001(3)
C5 0.053(4) 0.045(4) 0.049(4) -0.006(3) -0.015(3) 0.007(3)
C6 0.053(4) 0.050(4) 0.039(3) 0.004(3) -0.005(3) 0.003(3)
C7 0.039(3) 0.044(3) 0.047(3) 0.011(3) -0.006(3) 0.003(3)
C8 0.046(3) 0.054(4) 0.060(4) -0.007(3) -0.002(3) 0.007(3)
C9 0.049(4) 0.053(4) 0.046(3) 0.010(3) 0.001(3) -0.001(3)
C10 0.043(3) 0.049(4) 0.053(4) 0.002(3) -0.006(3) 0.007(3)
C11 0.038(3) 0.048(3) 0.050(4) 0.001(3) 0.004(3) -0.004(3)
C12 0.071(5) 0.048(4) 0.063(4) -0.013(3) 0.003(3) 0.004(3)
C13 0.070(5) 0.051(4) 0.075(5) -0.022(3) -0.022(4) -0.003(3)
C21 0.050(4) 0.042(4) 0.067(4) -0.005(3) -0.003(3) -0.004(3)
C22 0.063(4) 0.042(4) 0.065(4) 0.015(3) 0.016(4) 0.005(3)
C23 0.078(5) 0.062(5) 0.068(4) 0.017(4) -0.012(4) -0.004(4)
C31 0.093(6) 0.077(5) 0.044(4) 0.013(3) 0.007(4) 0.023(4)
C32 0.106(7) 0.084(6) 0.074(6) 0.016(4) 0.039(5) 0.030(5)
C33 0.060(5) 0.090(5) 0.074(5) 0.012(4) 0.022(4) 0.012(4)
C41 0.047(4) 0.034(3) 0.051(4) 0.009(3) 0.001(3) 0.006(3)
C42 0.050(4) 0.042(3) 0.050(4) 0.007(3) -0.001(3) 0.011(3)
C43 0.045(3) 0.037(3) 0.042(3) 0.010(3) 0.002(3) 0.006(3)
C44 0.044(3) 0.044(3) 0.038(3) 0.014(3) 0.000(3) 0.002(3)
C45 0.053(4) 0.043(3) 0.037(3) 0.009(3) 0.003(3) 0.000(3)
C46 0.057(4) 0.070(4) 0.056(4) -0.007(3) 0.002(3) 0.010(3)
C47 0.074(5) 0.091(5) 0.061(4) -0.027(4) -0.011(4) 0.012(4)
C48 0.062(4) 0.074(5) 0.069(5) -0.004(4) -0.008(4) 0.001(4)
C49 0.049(4) 0.048(4) 0.046(3) 0.009(3) -0.003(3) 0.007(3)
C50 0.047(4) 0.055(4) 0.060(4) 0.015(3) -0.007(3) -0.002(3)
C51 0.045(4) 0.061(4) 0.055(4) 0.016(3) 0.012(3) 0.003(3)
C52 0.056(4) 0.055(4) 0.041(3) 0.007(3) 0.005(3) 0.000(3)
N1 0.042(3) 0.043(3) 0.049(3) 0.008(2) 0.001(2) 0.006(2)
N11 0.053(3) 0.054(3) 0.079(4) -0.019(3) -0.023(3) 0.006(3)
N12 0.036(3) 0.043(3) 0.049(3) -0.011(2) -0.012(2) -0.003(2)
N21 0.073(4) 0.057(4) 0.059(3) 0.012(3) -0.020(3) -0.013(3)
N22 0.053(3) 0.045(3) 0.051(3) 0.004(2) -0.009(2) -0.005(2)
N31 0.048(3) 0.074(4) 0.053(3) 0.003(3) -0.002(3) 0.003(3)
N32 0.049(3) 0.043(3) 0.045(3) -0.002(2) -0.006(2) 0.001(2)
O1 0.059(3) 0.036(2) 0.055(2) 0.0062(17) -0.022(2) -0.0038(18)
O2 0.046(3) 0.056(3) 0.081(3) -0.011(2) 0.012(2) 0.011(2)
O3 0.056(3) 0.070(3) 0.048(3) -0.001(2) 0.007(2) -0.006(2)
B1A 0.055(5) 0.081(7) 0.061(5) 0.005(5) -0.007(4) 0.021(5)
F1A 0.056(4) 0.087(4) 0.087(4) -0.021(3) -0.008(3) 0.014(3)
F2A 0.232(10) 0.075(4) 0.096(5) 0.031(3) 0.034(5) 0.035(5)
F3A 0.114(5) 0.118(5) 0.082(4) -0.024(3) 0.048(3) -0.033(4)
F4A 0.069(4) 0.141(6) 0.131(6) -0.055(5) -0.042(4) 0.017(4)
B1B 0.055(5) 0.081(7) 0.061(5) 0.005(5) -0.007(4) 0.021(5)
F1B 0.056(4) 0.087(4) 0.087(4) -0.021(3) -0.008(3) 0.014(3)

loop_
_atom_type_symbol
_atom_type_description
_atom_type_scat_dispersion_real
_atom_type_scat_dispersion_imag
_atom_type_scat_source
C C 0.0033 0.0016 'International Tables Vol C Tables 4.2.6.8 and 6.1.1.4'
H H 0.0000 0.0000 'International Tables Vol C Tables 4.2.6.8 and 6.1.1.4'
B B 0.0013 0.0007 'International Tables Vol C Tables 4.2.6.8 and 6.1.1.4'
N N 0.0061 0.0033 'International Tables Vol C Tables 4.2.6.8 and 6.1.1.4'
O O 0.0106 0.0060 'International Tables Vol C Tables 4.2.6.8 and 6.1.1.4'
F F 0.0171 0.0103 'International Tables Vol C Tables 4.2.6.8 and 6.1.1.4'
Cd Cd -0.8075 1.2024 'International Tables Vol C Tables 4.2.6.8 and 6.1.1.4'

loop_
_geom_angle_atom_site_label_1
_geom_angle_atom_site_label_2
_geom_angle_atom_site_label_3
_geom_angle
_geom_angle_site_symmetry_1
_geom_angle_site_symmetry_3
N31 Cd1 N31 167.8(3) 3_656 .
N31 Cd1 N11 78.9(2) 3_656 3_656
N31 Cd1 N11 110.2(2) . 3_656
N31 Cd1 N11 110.2(2) 3_656 .
N31 Cd1 N11 78.92(19) . .
N11 Cd1 N11 88.2(3) 3_656 .
N31 Cd1 N21 81.00(18) 3_656 3_656
N31 Cd1 N21 92.51(18) . 3_656
N11 Cd1 N21 79.20(19) 3_656 3_656
N11 Cd1 N21 161.4(2) . 3_656
N31 Cd1 N21 92.51(18) 3_656 .
N31 Cd1 N21 81.00(18) . .
N11 Cd1 N21 161.4(2) 3_656 .
N11 Cd1 N21 79.20(19) . .
N21 Cd1 N21 116.1(3) 3_656 .
N12 C1 N22 108.7(4) . .
N12 C1 N32 110.9(4) . .
N22 C1 N32 110.2(4) . .
N12 C1 C2 109.1(4) . .
N22 C1 C2 107.3(4) . .
N32 C1 C2 110.5(5) . .
O1 C2 C1 108.5(4) . .
O1 C2 H2A 110.0 . .
C1 C2 H2A 110.0 . .
O1 C2 H2B 110.0 . .
C1 C2 H2B 110.0 . .
H2A C2 H2B 108.4 . .
O1 C3 C4 104.2(4) . .
O1 C3 H3A 110.9 . .
C4 C3 H3A 110.9 . .
O1 C3 H3B 110.9 . .
C4 C3 H3B 110.9 . .
H3A C3 H3B 108.9 . .
C9 C4 C5 119.9(5) . .
C9 C4 C3 119.0(5) . .
C5 C4 C3 120.8(5) . .
C4 C5 C6 120.8(5) . .
C4 C5 H5 119.6 . .
C6 C5 H5 119.6 . .
C7 C6 C5 120.4(5) . .
C7 C6 H6 119.8 . .
C5 C6 H6 119.8 . .
C6 C7 C8 118.8(5) . .
C6 C7 C10 121.0(5) . .
C8 C7 C10 120.2(5) . .
C7 C8 C9 120.8(6) . .
C7 C8 H8 119.6 . .
C9 C8 H8 119.6 . .
C4 C9 C8 119.3(5) . .
C4 C9 H9 120.3 . .
C8 C9 H9 120.3 . .
N1 C10 C7 111.9(4) . .
N1 C10 H10A 109.2 . .
C7 C10 H10A 109.2 . .
N1 C10 H10B 109.2 . .
C7 C10 H10B 109.2 . .
H10A C10 H10B 107.9 . .
N12 C11 C12 108.3(5) . .
N12 C11 H11 125.8 . .
C12 C11 H11 125.8 . .
C11 C12 C13 104.7(6) . .
C11 C12 H12 127.7 . .
C13 C12 H12 127.7 . .
N11 C13 C12 111.9(6) . .
N11 C13 H13 124.0 . .
C12 C13 H13 124.0 . .
N22 C21 C22 108.5(6) . .
N22 C21 H21 125.7 . .
C22 C21 H21 125.7 . .
C21 C22 C23 104.1(6) . .
C21 C22 H22 127.9 . .
C23 C22 H22 127.9 . .
N21 C23 C22 112.6(6) . .
N21 C23 H23 123.7 . .
C22 C23 H23 123.7 . .
N32 C31 C32 106.9(7) . .
N32 C31 H31 126.5 . .
C32 C31 H31 126.5 . .
C31 C32 C33 106.2(7) . .
C31 C32 H32 126.9 . .
C33 C32 H32 126.9 . .
N31 C33 C32 110.1(7) . .
N31 C33 H33 125.0 . .
C32 C33 H33 125.0 . .
O2 C41 N1 120.2(5) . .
O2 C41 C42 122.8(5) . .
N1 C41 C42 116.9(5) . .
C46 C42 C43 119.8(6) . .
C46 C42 C41 119.6(5) . .
C43 C42 C41 120.6(5) . .
C49 C43 C44 120.4(5) . .
C49 C43 C42 119.9(5) . .
C44 C43 C42 119.7(5) . .
C52 C44 C43 119.1(5) . .
C52 C44 C45 120.6(5) . .
C43 C44 C45 120.3(5) . .
O3 C45 N1 119.1(5) . .
O3 C45 C44 123.4(5) . .
N1 C45 C44 117.6(5) . .
C42 C46 C47 120.1(6) . .
C42 C46 H46 119.9 . .
C47 C46 H46 119.9 . .
C46 C47 C48 120.2(6) . .
C46 C47 H47 119.9 . .
C48 C47 H47 119.9 . .
C47 C48 C49 121.2(6) . .
C47 C48 H48 119.4 . .
C49 C48 H48 119.4 . .
C48 C49 C43 118.8(6) . .
C48 C49 C50 122.6(6) . .
C43 C49 C50 118.6(6) . .
C51 C50 C49 120.6(6) . .
C51 C50 H50 119.7 . .
C49 C50 H50 119.7 . .
C50 C51 C52 120.0(6) . .
C50 C51 H51 120.0 . .
C52 C51 H51 120.0 . .
C44 C52 C51 121.2(6) . .
C44 C52 H52 119.4 . .
C51 C52 H52 119.4 . .
C41 N1 C45 124.5(5) . .
C41 N1 C10 118.3(4) . .
C45 N1 C10 117.1(5) . .
C13 N11 N12 104.8(5) . .
C13 N11 Cd1 128.1(5) . .
N12 N11 Cd1 115.5(3) . .
C11 N12 N11 110.2(4) . .
C11 N12 C1 129.2(5) . .
N11 N12 C1 120.4(4) . .
C23 N21 N22 104.4(5) . .
C23 N21 Cd1 128.9(5) . .
N22 N21 Cd1 116.1(4) . .
C21 N22 N21 110.3(5) . .
C21 N22 C1 130.1(5) . .
N21 N22 C1 119.4(4) . .
C33 N31 N32 106.2(5) . .
C33 N31 Cd1 130.7(5) . .
N32 N31 Cd1 118.0(4) . .
C31 N32 N31 110.5(5) . .
C31 N32 C1 129.5(5) . .
N31 N32 C1 120.0(4) . .
C2 O1 C3 111.9(4) . .
F3A B1A F2A 111.7(9) . .
F3A B1A F1A 109.6(9) . .
F2A B1A F1A 106.6(8) . .
F3A B1A F4A 108.2(8) . .
F2A B1A F4A 110.8(10) . .
F1A B1A F4A 109.8(8) . .
F3B B1B F2B 109(3) . .
F3B B1B F1B 109(3) . .
F2B B1B F1B 111(2) . .
F3B B1B F4B 106(2) . .
F2B B1B F4B 113(2) . .
F1B B1B F4B 109(2) . .

loop_
_geom_bond_atom_site_label_1
_geom_bond_atom_site_label_2
_geom_bond_distance
_geom_bond_site_symmetry_2
Cd1 N31 2.268(5) 3_656
Cd1 N31 2.268(5) .
Cd1 N11 2.295(5) 3_656
Cd1 N11 2.295(5) .
Cd1 N21 2.306(6) 3_656
Cd1 N21 2.306(6) .
C1 N12 1.454(7) .
C1 N22 1.456(7) .
C1 N32 1.466(7) .
C1 C2 1.535(8) .
C2 O1 1.402(6) .
C2 H2A 0.9900 .
C2 H2B 0.9900 .
C3 O1 1.444(6) .
C3 C4 1.504(7) .
C3 H3A 0.9900 .
C3 H3B 0.9900 .
C4 C9 1.377(8) .
C4 C5 1.379(8) .
C5 C6 1.381(8) .
C5 H5 0.9500 .
C6 C7 1.380(8) .
C6 H6 0.9500 .
C7 C8 1.390(8) .
C7 C10 1.511(8) .
C8 C9 1.400(8) .
C8 H8 0.9500 .
C9 H9 0.9500 .
C10 N1 1.490(7) .
C10 H10A 0.9900 .
C10 H10B 0.9900 .
C11 N12 1.329(7) .
C11 C12 1.356(8) .
C11 H11 0.9500 .
C12 C13 1.368(10) .
C12 H12 0.9500 .
C13 N11 1.318(8) .
C13 H13 0.9500 .
C21 N22 1.342(7) .
C21 C22 1.350(8) .
C21 H21 0.9500 .
C22 C23 1.390(10) .
C22 H22 0.9500 .
C23 N21 1.309(8) .
C23 H23 0.9500 .
C31 N32 1.354(8) .
C31 C32 1.357(10) .
C31 H31 0.9500 .
C32 C33 1.396(11) .
C32 H32 0.9500 .
C33 N31 1.319(8) .
C33 H33 0.9500 .
C41 O2 1.213(6) .
C41 N1 1.391(7) .
C41 C42 1.472(8) .
C42 C46 1.388(8) .
C42 C43 1.423(8) .
C43 C49 1.404(8) .
C43 C44 1.412(8) .
C44 C52 1.373(8) .
C44 C45 1.469(8) .
C45 O3 1.217(6) .
C45 N1 1.398(7) .
C46 C47 1.389(9) .
C46 H46 0.9500 .
C47 C48 1.390(9) .
C47 H47 0.9500 .
C48 C49 1.393(9) .
C48 H48 0.9500 .
C49 C50 1.409(8) .
C50 C51 1.374(8) .
C50 H50 0.9500 .
C51 C52 1.395(8) .
C51 H51 0.9500 .
C52 H52 0.9500 .
N11 N12 1.361(6) .
N21 N22 1.369(6) .
N31 N32 1.359(7) .
B1A F3A 1.329(13) .
B1A F2A 1.357(11) .
B1A F1A 1.385(10) .
B1A F4A 1.390(12) .
B1B F3B 1.32(2) .
B1B F2B 1.35(2) .
B1B F1B 1.376(19) .
B1B F4B 1.38(2) .

loop_
_geom_torsion_atom_site_label_1
_geom_torsion_atom_site_label_2
_geom_torsion_atom_site_label_3
_geom_torsion_atom_site_label_4
_geom_torsion
_geom_torsion_site_symmetry_1
N12 C1 C2 O1 52.9(6) .
N22 C1 C2 O1 170.5(5) .
N32 C1 C2 O1 -69.3(6) .
O1 C3 C4 C9 -85.1(6) .
O1 C3 C4 C5 88.7(6) .
C9 C4 C5 C6 2.7(8) .
C3 C4 C5 C6 -171.1(5) .
C4 C5 C6 C7 -0.4(8) .
C5 C6 C7 C8 -2.7(8) .
C5 C6 C7 C10 176.4(5) .
C6 C7 C8 C9 3.6(8) .
C10 C7 C8 C9 -175.5(5) .
C5 C4 C9 C8 -1.7(8) .
C3 C4 C9 C8 172.1(5) .
C7 C8 C9 C4 -1.4(8) .
C6 C7 C10 N1 -96.5(6) .
C8 C7 C10 N1 82.6(6) .
N12 C11 C12 C13 2.1(7) .
C11 C12 C13 N11 -2.2(8) .
N22 C21 C22 C23 0.3(7) .
C21 C22 C23 N21 -0.3(8) .
N32 C31 C32 C33 1.1(9) .
C31 C32 C33 N31 0.0(9) .
O2 C41 C42 C46 -2.1(8) .
N1 C41 C42 C46 176.9(5) .
O2 C41 C42 C43 176.7(5) .
N1 C41 C42 C43 -4.3(7) .
C46 C42 C43 C49 -0.2(8) .
C41 C42 C43 C49 -179.0(5) .
C46 C42 C43 C44 178.1(5) .
C41 C42 C43 C44 -0.7(8) .
C49 C43 C44 C52 -0.4(8) .
C42 C43 C44 C52 -178.7(5) .
C49 C43 C44 C45 -179.2(5) .
C42 C43 C44 C45 2.6(7) .
C52 C44 C45 O3 0.5(8) .
C43 C44 C45 O3 179.3(5) .
C52 C44 C45 N1 -178.1(5) .
C43 C44 C45 N1 0.7(7) .
C43 C42 C46 C47 1.3(9) .
C41 C42 C46 C47 -179.9(6) .
C42 C46 C47 C48 -1.3(11) .
C46 C47 C48 C49 0.2(11) .
C47 C48 C49 C43 0.9(10) .
C47 C48 C49 C50 179.7(6) .
C44 C43 C49 C48 -179.2(5) .
C42 C43 C49 C48 -0.9(8) .
C44 C43 C49 C50 2.0(8) .
C42 C43 C49 C50 -179.7(5) .
C48 C49 C50 C51 179.1(6) .
C43 C49 C50 C51 -2.1(8) .
C49 C50 C51 C52 0.6(9) .
C43 C44 C52 C51 -1.2(8) .
C45 C44 C52 C51 177.6(5) .
C50 C51 C52 C44 1.1(9) .
O2 C41 N1 C45 -173.0(5) .
C42 C41 N1 C45 8.0(7) .
O2 C41 N1 C10 2.6(7) .
C42 C41 N1 C10 -176.4(4) .
O3 C45 N1 C41 175.1(5) .
C44 C45 N1 C41 -6.3(7) .
O3 C45 N1 C10 -0.6(7) .
C44 C45 N1 C10 178.1(4) .
C7 C10 N1 C41 -95.0(6) .
C7 C10 N1 C45 80.9(6) .
C12 C13 N11 N12 1.5(8) .
C12 C13 N11 Cd1 -139.2(5) .
N31 Cd1 N11 C13 22.4(7) 3_656
N31 Cd1 N11 C13 -166.1(6) .
N11 Cd1 N11 C13 -55.1(5) 3_656
N21 Cd1 N11 C13 -102.3(8) 3_656
N21 Cd1 N11 C13 111.1(6) .
N31 Cd1 N11 N12 -114.8(4) 3_656
N31 Cd1 N11 N12 56.7(4) .
N11 Cd1 N11 N12 167.7(5) 3_656
N21 Cd1 N11 N12 120.5(6) 3_656
N21 Cd1 N11 N12 -26.1(4) .
C12 C11 N12 N11 -1.3(7) .
C12 C11 N12 C1 174.9(5) .
C13 N11 N12 C11 -0.1(7) .
Cd1 N11 N12 C11 146.4(4) .
C13 N11 N12 C1 -176.7(5) .
Cd1 N11 N12 C1 -30.2(6) .
N22 C1 N12 C11 -94.6(6) .
N32 C1 N12 C11 144.1(5) .
C2 C1 N12 C11 22.1(7) .
N22 C1 N12 N11 81.3(6) .
N32 C1 N12 N11 -40.0(6) .
C2 C1 N12 N11 -162.0(5) .
C22 C23 N21 N22 0.2(8) .
C22 C23 N21 Cd1 -142.2(5) .
N31 Cd1 N21 C23 -55.6(6) 3_656
N31 Cd1 N21 C23 114.0(6) .
N11 Cd1 N21 C23 -117.4(7) 3_656
N11 Cd1 N21 C23 -165.7(6) .
N21 Cd1 N21 C23 25.6(6) 3_656
N31 Cd1 N21 N22 165.6(4) 3_656
N31 Cd1 N21 N22 -24.8(4) .
N11 Cd1 N21 N22 103.8(6) 3_656
N11 Cd1 N21 N22 55.5(4) .
N21 Cd1 N21 N22 -113.2(4) 3_656
C22 C21 N22 N21 -0.2(7) .
C22 C21 N22 C1 175.9(6) .
C23 N21 N22 C21 0.0(7) .
Cd1 N21 N22 C21 148.1(4) .
C23 N21 N22 C1 -176.5(6) .
Cd1 N21 N22 C1 -28.4(6) .
N12 C1 N22 C21 141.5(6) .
N32 C1 N22 C21 -96.7(7) .
C2 C1 N22 C21 23.7(8) .
N12 C1 N22 N21 -42.7(7) .
N32 C1 N22 N21 79.0(6) .
C2 C1 N22 N21 -160.6(5) .
C32 C33 N31 N32 -1.0(8) .
C32 C33 N31 Cd1 -154.4(6) .
N31 Cd1 N31 C33 -100.1(6) 3_656
N11 Cd1 N31 C33 36.8(6) 3_656
N11 Cd1 N31 C33 120.8(6) .
N21 Cd1 N31 C33 -42.6(6) 3_656
N21 Cd1 N31 C33 -158.6(6) .
N31 Cd1 N31 N32 109.2(4) 3_656
N11 Cd1 N31 N32 -113.9(4) 3_656
N11 Cd1 N31 N32 -30.0(4) .
N21 Cd1 N31 N32 166.7(4) 3_656
N21 Cd1 N31 N32 50.7(4) .
C32 C31 N32 N31 -1.8(8) .
C32 C31 N32 C1 -179.6(6) .
C33 N31 N32 C31 1.8(7) .
Cd1 N31 N32 C31 159.1(4) .
C33 N31 N32 C1 179.8(5) .
Cd1 N31 N32 C1 -22.9(6) .
N12 C1 N32 C31 -108.6(6) .
N22 C1 N32 C31 131.0(6) .
C2 C1 N32 C31 12.6(8) .
N12 C1 N32 N31 73.8(6) .
N22 C1 N32 N31 -46.6(6) .
C2 C1 N32 N31 -165.1(5) .
C1 C2 O1 C3 -172.2(5) .
C4 C3 O1 C2 174.8(5) .
